data_1501767
loop_
_publ_author_name
'Lee, Jong Hoon'
'Naumov, Pance'
'Chung, Ihn Hee'
'Lee, Sang Cheol'

_publ_section_title
;
 Solid-state thermochromism and phase transitions of charge transfer
 1,3-diamino-4,6-dinitrobenzene dyes.
;
_journal_issue 35
_journal_name_full 'The journal of physical chemistry. A'
_journal_page_first 10087
_journal_page_last 10096
_journal_paper_doi 10.1021/jp205793b
_journal_volume 115
_journal_year 2011
_chemical_formula_sum 'C10 H12 Cl2 N4 O6'
_chemical_formula_weight 355.14
_chemical_name_systematic
;
 ?
;
_space_group_IT_number 14
_symmetry_cell_setting monoclinic
_symmetry_space_group_name_Hall '-P 2yn'
_symmetry_space_group_name_H-M 'P 1 21/n 1'
_atom_sites_solution_hydrogens geom
_atom_sites_solution_primary direct
_atom_sites_solution_secondary difmap
_audit_creation_method SHELXL-97
_cell_angle_alpha 90.00
_cell_angle_beta 97.7700(10)
_cell_angle_gamma 90.00
_cell_formula_units_Z 4
_cell_length_a 10.3054(3)
_cell_length_b 4.43420(10)
_cell_length_c 32.6413(9)
_cell_measurement_temperature 293(2)
_cell_volume 1477.89(7)
_computing_cell_refinement 'APEX2 software (Bruker, 2007)'
_computing_data_collection 'APEX2 software (Bruker, 2007)'
_computing_data_reduction 'SAINT (Bruker, 2007)'
_computing_molecular_graphics 'DIAMOND (Brandenburg, 2005)'
_computing_publication_material 'WinGX (Farrugia, 1999)'
_computing_structure_refinement 'SHELXL-97 (Sheldrick, 2008)'
_computing_structure_solution 'SHELXS-97 (Sheldrick, 2008)'
_diffrn_ambient_temperature 293(2)
_diffrn_measured_fraction_theta_full 0.998
_diffrn_measured_fraction_theta_max 0.998
_diffrn_measurement_device_type 'Bruker SMART APEX2 diffractometer'
_diffrn_measurement_method '\f and \w scans'
_diffrn_radiation_monochromator 'multilayer confocal TXS mirror'
_diffrn_radiation_source 'rotating anode'
_diffrn_radiation_type MoK\a
_diffrn_radiation_wavelength 0.71073
_diffrn_reflns_av_R_equivalents 0.0171
_diffrn_reflns_av_sigmaI/netI 0.0174
_diffrn_reflns_limit_h_max 12
_diffrn_reflns_limit_h_min -12
_diffrn_reflns_limit_k_max 5
_diffrn_reflns_limit_k_min -5
_diffrn_reflns_limit_l_max 37
_diffrn_reflns_limit_l_min -40
_diffrn_reflns_number 8167
_diffrn_reflns_theta_full 25.99
_diffrn_reflns_theta_max 25.99
_diffrn_reflns_theta_min 2.52
_exptl_absorpt_coefficient_mu 0.474
_exptl_absorpt_correction_T_max 0.9813
_exptl_absorpt_correction_T_min 0.8708
_exptl_absorpt_correction_type empirical
_exptl_absorpt_process_details 'SADABS (Sheldrick, 1996)'
_exptl_crystal_colour yellow
_exptl_crystal_density_diffrn 1.596
_exptl_crystal_density_method 'not measured'
_exptl_crystal_description prism
_exptl_crystal_F_000 728
_exptl_crystal_size_max 0.30
_exptl_crystal_size_mid 0.06
_exptl_crystal_size_min 0.04
_refine_diff_density_max 0.650
_refine_diff_density_min -0.456
_refine_diff_density_rms 0.070
_refine_ls_extinction_method none
_refine_ls_goodness_of_fit_ref 1.055
_refine_ls_hydrogen_treatment mixed
_refine_ls_matrix_type full
_refine_ls_number_parameters 207
_refine_ls_number_reflns 2911
_refine_ls_number_restraints 1
_refine_ls_restrained_S_all 1.057
_refine_ls_R_factor_all 0.0492
_refine_ls_R_factor_gt 0.0457
_refine_ls_shift/su_max 0.001
_refine_ls_shift/su_mean 0.000
_refine_ls_structure_factor_coef Fsqd
_refine_ls_weighting_details 'calc w=1/[\s^2^(Fo^2^)+(0.0679P)^2^+1.9818P] where P=(Fo^2^+2Fc^2^)/3'
_refine_ls_weighting_scheme calc
_refine_ls_wR_factor_gt 0.1285
_refine_ls_wR_factor_ref 0.1315
_reflns_number_gt 2651
_reflns_number_total 2911
_reflns_threshold_expression >2sigma(I)
_cod_data_source_file jp205793b_si_010.cif
_cod_data_source_block lee9_0m
_cod_depositor_comments
;
The following automatic conversions were performed:

'_symmetry_cell_setting' value 'Monoclinic' changed to 'monoclinic'
according to /home/saulius/struct/CIF-dictionaries/cif_core.dic
dictionary named 'cif_core.dic' version 2.4.1 from 2010-06-29.

Automatic conversion script
Id: cif_fix_values 1715 2011-07-08 13:25:40Z adriana 
;
_cod_original_sg_symbol_H-M P2(1)/n
_cod_database_code 1501767

loop_
_symmetry_equiv_pos_as_xyz
'x, y, z'
'-x+1/2, y+1/2, -z+1/2'
'-x, -y, -z'
'x-1/2, -y-1/2, z-1/2'

loop_
_atom_site_label
_atom_site_type_symbol
_atom_site_fract_x
_atom_site_fract_y
_atom_site_fract_z
_atom_site_U_iso_or_equiv
_atom_site_adp_type
_atom_site_occupancy
_atom_site_symmetry_multiplicity
_atom_site_calc_flag
_atom_site_refinement_flags
Cl2 Cl 1.07862(6) 0.14950(15) -0.047049(18) 0.0357(2) Uani 1 1 d .
O5 O 0.1792(2) 0.6273(5) -0.10442(6) 0.0445(5) Uani 1 1 d .
O6 O 0.6841(2) 0.5511(6) -0.00657(6) 0.0483(5) Uani 1 1 d .
Cl1 Cl 0.56021(6) 0.11048(15) 0.056385(19) 0.0373(2) Uani 1 1 d .
N4 N 0.4606(2) -0.0259(5) -0.24438(6) 0.0283(4) Uani 1 1 d .
N2 N 0.80725(19) 0.3761(5) -0.10719(6) 0.0279(4) Uani 1 1 d D
O2 O 0.49819(19) -0.2384(4) -0.26333(6) 0.0393(5) Uani 1 1 d .
N1 N 0.38200(19) 0.4331(5) -0.18768(6) 0.0279(4) Uani 1 1 d .
N3 N 0.88660(19) -0.0568(5) -0.16755(6) 0.0286(4) Uani 1 1 d .
C4 C 0.6700(2) -0.0144(5) -0.20324(7) 0.0259(5) Uani 1 1 d .
H4 H 0.6957 -0.1542 -0.2218 0.031 Uiso 1 1 calc R
C6 C 0.7220(2) 0.2827(5) -0.14004(7) 0.0230(4) Uani 1 1 d .
C5 C 0.7591(2) 0.0764(5) -0.17017(7) 0.0245(5) Uani 1 1 d .
C3 C 0.5452(2) 0.0955(5) -0.20942(6) 0.0239(5) Uani 1 1 d .
C2 C 0.5020(2) 0.3102(5) -0.18115(7) 0.0226(4) Uani 1 1 d .
O4 O 0.97509(17) 0.0401(5) -0.14151(6) 0.0410(5) Uani 1 1 d .
C1 C 0.5917(2) 0.3848(5) -0.14639(7) 0.0243(5) Uani 1 1 d .
H1 H 0.5634 0.5089 -0.1264 0.029 Uiso 1 1 calc R
O3 O 0.90584(19) -0.2644(5) -0.19065(6) 0.0437(5) Uani 1 1 d .
O1 O 0.35082(18) 0.0858(5) -0.25364(6) 0.0440(5) Uani 1 1 d .
C9 C 0.7752(2) 0.5616(5) -0.07339(7) 0.0266(5) Uani 1 1 d .
H9A H 0.7075 0.7049 -0.0837 0.032 Uiso 1 1 calc R
H9B H 0.8521 0.6741 -0.0616 0.032 Uiso 1 1 calc R
C7 C 0.3231(2) 0.6270(5) -0.15969(7) 0.0257(5) Uani 1 1 d .
H7A H 0.2643 0.7689 -0.1754 0.031 Uiso 1 1 calc R
H7B H 0.3908 0.7408 -0.1428 0.031 Uiso 1 1 calc R
C8 C 0.2480(2) 0.4382(6) -0.13230(8) 0.0311(5) Uani 1 1 d .
H8A H 0.1844 0.3154 -0.1495 0.037 Uiso 1 1 calc R
H8B H 0.3082 0.3036 -0.1158 0.037 Uiso 1 1 calc R
C10 C 0.7279(2) 0.3655(6) -0.04023(7) 0.0305(5) Uani 1 1 d .
H10A H 0.6557 0.2409 -0.0526 0.037 Uiso 1 1 calc R
H10B H 0.7982 0.2330 -0.0286 0.037 Uiso 1 1 calc R
H1N H 0.342(3) 0.379(7) -0.2074(10) 0.035(8) Uiso 1 1 d .
H2N H 0.881(2) 0.283(7) -0.1044(10) 0.045(9) Uiso 1 1 d D

loop_
_atom_site_aniso_label
_atom_site_aniso_U_11
_atom_site_aniso_U_22
_atom_site_aniso_U_33
_atom_site_aniso_U_23
_atom_site_aniso_U_13
_atom_site_aniso_U_12
Cl2 0.0317(3) 0.0431(4) 0.0319(3) 0.0006(3) 0.0033(2) -0.0041(3)
O5 0.0408(11) 0.0491(12) 0.0449(11) -0.0009(9) 0.0102(9) 0.0024(9)
O6 0.0467(12) 0.0586(13) 0.0400(11) -0.0025(10) 0.0079(9) -0.0022(10)
Cl1 0.0299(3) 0.0430(4) 0.0369(3) 0.0034(3) -0.0026(2) -0.0047(3)
N4 0.0333(11) 0.0308(10) 0.0207(9) -0.0009(8) 0.0031(8) -0.0082(9)
N2 0.0207(9) 0.0356(11) 0.0263(10) -0.0043(8) -0.0007(8) 0.0041(8)
O2 0.0499(11) 0.0374(10) 0.0303(9) -0.0118(8) 0.0041(8) -0.0063(9)
N1 0.0243(10) 0.0376(12) 0.0205(10) -0.0031(9) -0.0013(8) 0.0017(9)
N3 0.0280(10) 0.0311(10) 0.0276(10) 0.0028(8) 0.0073(8) 0.0036(8)
C4 0.0313(12) 0.0243(11) 0.0234(11) -0.0023(9) 0.0077(9) -0.0011(9)
C6 0.0233(10) 0.0241(11) 0.0217(10) 0.0013(9) 0.0029(8) -0.0023(9)
C5 0.0229(11) 0.0254(11) 0.0257(11) 0.0018(9) 0.0049(8) 0.0012(9)
C3 0.0258(11) 0.0264(11) 0.0191(10) 0.0002(9) 0.0016(8) -0.0045(9)
C2 0.0220(10) 0.0240(11) 0.0220(10) 0.0024(9) 0.0035(8) -0.0021(9)
O4 0.0260(9) 0.0565(12) 0.0389(10) -0.0080(9) -0.0020(7) 0.0111(9)
C1 0.0240(11) 0.0272(11) 0.0215(10) -0.0028(9) 0.0030(8) 0.0013(9)
O3 0.0399(10) 0.0423(11) 0.0506(11) -0.0114(9) 0.0124(9) 0.0116(9)
O1 0.0331(10) 0.0574(13) 0.0374(10) -0.0131(9) -0.0101(8) 0.0008(9)
C9 0.0244(11) 0.0279(11) 0.0266(11) -0.0036(9) -0.0001(9) -0.0025(9)
C7 0.0225(10) 0.0269(11) 0.0274(11) 0.0014(9) 0.0017(8) 0.0030(9)
C8 0.0303(12) 0.0266(12) 0.0376(13) 0.0005(10) 0.0087(10) -0.0010(10)
C10 0.0306(12) 0.0318(13) 0.0286(12) -0.0010(10) 0.0027(9) -0.0036(10)

loop_
_atom_type_symbol
_atom_type_description
_atom_type_scat_dispersion_real
_atom_type_scat_dispersion_imag
_atom_type_scat_source
C C 0.0033 0.0016 'International Tables Vol C Tables 4.2.6.8 and 6.1.1.4'
H H 0.0000 0.0000 'International Tables Vol C Tables 4.2.6.8 and 6.1.1.4'
N N 0.0061 0.0033 'International Tables Vol C Tables 4.2.6.8 and 6.1.1.4'
O O 0.0106 0.0060 'International Tables Vol C Tables 4.2.6.8 and 6.1.1.4'
Cl Cl 0.1484 0.1585 'International Tables Vol C Tables 4.2.6.8 and 6.1.1.4'

loop_
_geom_angle_atom_site_label_1
_geom_angle_atom_site_label_2
_geom_angle_atom_site_label_3
_geom_angle
O2 N4 O1 122.0(2)
O2 N4 C3 119.4(2)
O1 N4 C3 118.6(2)
C6 N2 C9 125.82(19)
C2 N1 C7 126.7(2)
O3 N3 O4 121.3(2)
O3 N3 C5 119.8(2)
O4 N3 C5 118.9(2)
C3 C4 C5 121.7(2)
N2 C6 C1 121.5(2)
N2 C6 C5 122.2(2)
C1 C6 C5 116.3(2)
C4 C5 N3 115.8(2)
C4 C5 C6 120.8(2)
N3 C5 C6 123.4(2)
C4 C3 C2 120.6(2)
C4 C3 N4 116.1(2)
C2 C3 N4 123.2(2)
N1 C2 C1 121.7(2)
N1 C2 C3 121.7(2)
C1 C2 C3 116.6(2)
C2 C1 C6 123.8(2)
N2 C9 C10 110.2(2)
N1 C7 C8 109.6(2)
O5 C8 C7 112.0(2)
O6 C10 C9 111.6(2)

loop_
_geom_bond_atom_site_label_1
_geom_bond_atom_site_label_2
_geom_bond_distance
O5 C8 1.486(3)
O6 C10 1.490(3)
N4 O2 1.218(3)
N4 O1 1.235(3)
N4 C3 1.443(3)
N2 C6 1.356(3)
N2 C9 1.449(3)
N1 C2 1.342(3)
N1 C7 1.446(3)
N3 O3 1.223(3)
N3 O4 1.237(3)
N3 C5 1.432(3)
C4 C3 1.365(3)
C4 C5 1.379(3)
C6 C1 1.405(3)
C6 C5 1.433(3)
C3 C2 1.438(3)
C2 C1 1.403(3)
C9 C10 1.519(3)
C7 C8 1.512(3)

loop_
_geom_hbond_atom_site_label_D
_geom_hbond_atom_site_label_H
_geom_hbond_atom_site_label_A
_geom_hbond_distance_DH
_geom_hbond_distance_HA
_geom_hbond_distance_DA
_geom_hbond_angle_DHA
_geom_hbond_site_symmetry_A
N1 H1N O1 0.75(3) 2.00(3) 2.631(3) 141(3) .
N1 H1N O1 0.75(3) 2.39(3) 2.940(3) 130(3) 2_554
N2 H2N O4 0.857(18) 1.97(3) 2.644(3) 134(3) .
N2 H2N Cl2 0.857(18) 2.64(2) 3.347(2) 140(3) .
